data_2009519
loop_
_publ_author_name
'In, Y.'
'Doi, M.'
'Inoue, M.'
'Ishida, T.'
'Hamada, Y.'
'Shioiri, T.'

_publ_section_title
;
 Patellamide A, a cytotoxic cyclic peptide from the ascidian
 <i>Lissoclinum patella</i>
;
_journal_issue 3
_journal_name_full 'Acta Crystallographica Section C'
_journal_page_first 432
_journal_page_last 434
_journal_paper_doi 10.1107/S010827019300811X
_journal_volume 50
_journal_year 1994
_chemical_formula_moiety 'C35 H49 N8 O6 S2 , C1 H3 O1 H1 , H2 O1'
_chemical_formula_sum 'C36 H55 N8 O8 S2'
_chemical_formula_weight 792.01
_symmetry_cell_setting monoclinic
_symmetry_space_group_name_Hall 'C 2y'
_symmetry_space_group_name_H-M 'C 1 2 1'
_atom_type_scat_source IntTabIV
_cell_angle_alpha 90.
_cell_angle_beta 102.72(6)
_cell_angle_gamma 90.
_cell_formula_units_Z 2
_cell_length_a 15.773(9)
_cell_length_b 12.402(15)
_cell_length_c 12.989(6)
_cell_measurement_reflns_used 25
_cell_measurement_temperature 293
_cell_measurement_theta_max 27
_cell_measurement_theta_min 21
_cell_volume 2479(4)
_diffrn_measurement_device 'Rigaku AFC-5'
_diffrn_measurement_method \w/2\q
_diffrn_radiation_type CuK\a
_diffrn_radiation_wavelength 1.5418
_diffrn_reflns_av_R_equivalents 0.022
_diffrn_reflns_limit_h_max 19
_diffrn_reflns_limit_h_min 0
_diffrn_reflns_limit_k_max 15
_diffrn_reflns_limit_k_min 0
_diffrn_reflns_limit_l_max 15
_diffrn_reflns_limit_l_min -15
_diffrn_reflns_number 2342
_diffrn_reflns_theta_max 65
_diffrn_standards_decay_% .0
_diffrn_standards_interval_count 100
_diffrn_standards_number 4
_exptl_absorpt_coefficient_mu 1.322
_exptl_absorpt_correction_type none
_exptl_crystal_colour transparent
_exptl_crystal_density_diffrn 1.061
_exptl_crystal_description plates
_exptl_crystal_size_max 0.25
_exptl_crystal_size_mid 0.25
_exptl_crystal_size_min 0.10
_refine_diff_density_max 0.48
_refine_diff_density_min -0.43
_refine_ls_extinction_method none
_refine_ls_goodness_of_fit_obs 0.7885
_refine_ls_hydrogen_treatment noref
_refine_ls_number_parameters 266
_refine_ls_number_reflns 1839
_refine_ls_R_factor_obs 0.064
_refine_ls_shift/esd_max 0.84
_refine_ls_structure_factor_coef F
_refine_ls_weighting_details 'w = 1/\s^2^(F)'
_refine_ls_weighting_scheme calc
_refine_ls_wR_factor_obs 0.088
_reflns_number_observed 1852
_reflns_number_total 2231
_reflns_observed_criterion F>=2\s(F)
_cod_data_source_file as1063.cif
_cod_data_source_block as1063_structure_1_of_1
_cod_depositor_comments
;
The following automatic conversions were performed:

'_refine_ls_weighting_scheme' value '1/\s^2^(F)' was changed to
'calc'. New tag '_refine_ls_weighting_details' was created. The value
of the new tag was set to 'w = 1/\s^2^(F)'.

Automatic conversion script
Id: cif_fix_values 3143 2015-03-26 13:38:13Z robertas 
;
_cod_original_cell_volume 2478.(4)
_cod_original_sg_symbol_H-M 'C 2'
_cod_database_code 2009519

loop_
_atom_site_label
_atom_site_fract_x
_atom_site_fract_y
_atom_site_fract_z
_atom_site_U_iso_or_equiv
N(1a) .3322(4) .2882(6) .4444(4) .071(3)
C(1) .2810(5) .2674(8) .3517(6) .074(4)
O(1) .2167(5) .2072(8) .3402(5) .112(5)
C(2) .3049(6) .3184(9) .2591(6) .082(4)
N(2) .3693(4) .3937(6) .2670(4) .067(3)
C(3) .2622(8) .2910(10) .1579(7) .126(8)
S(3) .3069(2) .3631 .0711(2) .140(2)
C(4) .3789(5) .4252(8) .1749(5) .072(4)
C(5) .4435(5) .5077(7) .1573(5) .074(4)
C(6) .4158(6) .6246(9) .1778(6) .093(5)
C(7) .3280(10) .6490(10) .1050(10) .150(10)
C(8) .4880(10) .7060(10) .1670(10) .140(10)
N(2a) .5273(4) .4808(7) .2268(4) .070(3)
C(9) .6007(5) .4805(7) .1958(5) .075(4)
O(9) .6087(4) .5015(8) .1046(4) .106(4)
C(10) .6829(5) .4610(7) .2792(5) .073(4)
N(10) .6629(4) .4105(6) .3745(4) .065(3)
C(11) .7450(5) .3830(10) .2435(6) .094(5)
O(11) .7419(4) .2888(7) .3095(4) .093(3)
C(12) .8390(10) .431(2) .275(2) .120(10)
C(13) .6938(4) .3191(7) .3820(5) .062(3)
C(14) .6874(5) .2352(7) .4635(5) .071(4)
C(15) .6214(6) .1470(8) .4189(8) .090(5)
C(16) .6581(9) .0640(10) .361(2) .140(10)
C(17) .6040(10) -.039(2) .344(3) .19(2)
C(18) .5332(7) .1930(10) .3620(10) .105(6)
O(1)W .5000 .4327(8) .5000 .085(5)
C(1)Me .5000 .6162(9) .5000 .104(7)
O(1a)Me .5930(10) .617(2) .515(2) .100(10)
O(1b)Me .552(3) .718(2) .494(4) .20(3)
H(1a) .3748 .3400 .4471 .050
H(3) .2193 .2400 .1416 .050
H(5) .4549 .4973 .0801 .050
H(6) .4013 .6346 .2439 .050
H(7)a .3213 .6034 .0325 .050
H(7)b .3164 .7380 .0943 .050
H(7)c .2728 .6259 .1152 .050
H(8)a .5503 .6676 .1891 .050
H(8)b .4957 .7745 .2169 .050
H(8)c .4956 .7350 .0892 .050
H(2a) .5357 .4728 .2925 .050
H(10) .7166 .5321 .2996 .050
H(11) .7294 .3614 .1705 .050
H(12)a .8217 .5123 .2754 .050
H(12)b .8760 .4050 .2190 .050
H(12)c .8698 .4036 .3531 .050
H(14) .7490 .1942 .4872 .050
H(15) .6172 .1055 .4935 .050
H(16)a .7124 .0332 .4218 .050
H(16)b .6428 .0970 .2824 .050
H(17)a .5899 -.0469 .4259 .050
H(17)b .6462 -.1067 .3414 .050
H(17)c .5677 -.0282 .2749 .050
H(18)a .5202 .2720 .3943 .050
H(18)b .4854 .1284 .3510 .050
H(18)c .5335 .2054 .2793 .050

loop_
_geom_angle_atom_site_label_1
_geom_angle_atom_site_label_2
_geom_angle_atom_site_label_3
_geom_angle
_geom_angle_publ_flag
C(1) N(1a) C(14') 117.6(5) no
N(1a) C(1) O(1) 123.2(5) no
N(2) C(2) C(3) 115.9(6) no
C(2) N(2) C(4) 111.8(5) no
C(2) C(3) S(3) 108.5(4) no
C(3) S(3) C(4) 90.7(5) no
N(2) C(4) S(3) 113.2(3) no
N(2) C(4) C(5) 124.5(4) no
S(3) C(4) C(5) 122.3(3) no
C(4) C(5) C(6) 112.6(5) no
C(4) C(5) N(2a) 107.6(4) no
C(6) C(5) N(2a) 110.9(5) no
C(5) C(6) C(7) 109.3(7) no
C(5) C(6) C(8) 110.9(7) no
C(7) C(6) C(8) 113.4(9) no
C(5) N(2a) C(9) 123.4(5) no
N(2a) C(9) O(9) 125.0(5) no
N(2a) C(9) C(10) 117.2(4) no
O(9) C(9) C(10) 117.6(5) no
C(9) C(10) N(10) 111.0(4) no
C(9) C(10) C(11) 113.0(5) no
N(10) C(10) C(11) 104.9(5) no
C(10) N(10) C(13) 107.7(5) no
C(10) C(11) O(11) 102.9(5) no
C(10) C(11) C(12) 108.0(10) no
O(11) C(11) C(12) 108.0(10) no
C(11) O(11) C(13) 106.0(5) no
N(10) C(13) O(11) 117.6(4) no
N(10) C(13) C(14) 127.4(5) no
O(11) C(13) C(14) 115.0(4) no
N(1a') C(14) C(13) 108.9(4) no
N(1a') C(14) C(15) 112.6(5) no
C(13) C(14) C(15) 111.9(5) no
C(14) C(15) C(16) 112.6(7) no
C(14) C(15) C(18) 112.5(6) no
C(16) C(15) C(18) 115.6(8) no
C(15) C(16) C(17) 113.0(10) no

loop_
_geom_bond_atom_site_label_1
_geom_bond_atom_site_label_2
_geom_bond_distance
_geom_bond_publ_flag
N(1a) C(1) 1.320(10) no
N(1a) C(14') 1.460(10) no
C(1) O(1) 1.240(10) no
C(2) N(2) 1.370(10) no
C(2) C(3) 1.38(2) no
N(2) C(4) 1.300(10) no
C(3) S(3) 1.710(10) no
S(3) C(4) 1.739(8) no
C(4) C(5) 1.500(10) no
C(5) C(6) 1.550(10) no
C(5) N(2a) 1.470(10) no
C(6) C(7) 1.53(2) no
C(6) C(8) 1.55(2) no
N(2a) C(9) 1.310(10) no
C(9) O(9) 1.250(10) no
C(9) C(10) 1.510(10) no
C(10) N(10) 1.480(10) no
C(10) C(11) 1.520(10) no
N(10) C(13) 1.228(9) no
C(11) O(11) 1.460(10) no
C(11) C(12) 1.57(3) no
O(11) C(13) 1.380(10) no
C(13) C(14) 1.500(10) no
C(14) C(15) 1.530(10) no
C(15) C(16) 1.47(2) no
C(15) C(18) 1.54(2) no
C(16) C(17) 1.51(3) no
C(1)Me O(1a)Me 1.43(2) no
C(1)Me O(1b)Me 1.52(4) no

loop_
_geom_torsion_atom_site_label_1
_geom_torsion_atom_site_label_2
_geom_torsion_atom_site_label_3
_geom_torsion_atom_site_label_4
_geom_torsion
N(1a) C(1) C(2) N(2) -7.9(7)
C(14') N(1a) C(1) C(2) -177.2(7)
C(9) N(2a) C(5) C(4) 134.6(8)
N(2a) C(5) C(4) N(2) 47.0(6)
N(2a) C(5) C(6) C(7) -179.0(10)
N(2a) C(5) C(6) C(8) 55.0(9)
N(10) C(10) C(9) N(2a) 18.8(6)
C(10) C(9) N(2a) C(5) 174.5(9)
C(1') N(1'a) C(14) C(13) -127.1(7)
N(1'a) C(14) C(13) N(10) -21.2(6)
N(1'a) C(14) C(15) C(16) -154.0(10)
N(1'a) C(14) C(15) C(18) 72.9(8)
C(14) C(15) C(16) C(17) 163(2)
